data_2203452
loop_
_publ_author_name
'Donghong He'
'Shihai Xu'
'Zhaoxun Lian'
'Xiangchao Zeng'
'Shuhao Guo'
'Xiaojian Liao'

_publ_section_title
;
 1,4-Bis(benzyloxy)benzene
;
_journal_issue 4
_journal_name_full 'Acta Crystallographica Section E'
_journal_page_first o711
_journal_page_last o712
_journal_paper_doi 10.1107/S1600536804007068
_journal_volume 60
_journal_year 2004
_chemical_formula_iupac 'C20 H18 O2'
_chemical_formula_moiety 'C20 H18 O2'
_chemical_formula_sum 'C20 H18 O2'
_chemical_formula_weight 290.34
_chemical_name_systematic
;
1,4-Bis(benzyloxy)benzene
;
_space_group_IT_number 14
_symmetry_cell_setting monoclinic
_symmetry_space_group_name_Hall '-P 2ybc'
_symmetry_space_group_name_H-M 'P 1 21/c 1'
_atom_sites_solution_hydrogens geom
_atom_sites_solution_primary direct
_atom_sites_solution_secondary difmap
_cell_angle_alpha 90.00
_cell_angle_beta 97.622(6)
_cell_angle_gamma 90.00
_cell_formula_units_Z 2
_cell_length_a 17.565(5)
_cell_length_b 5.6820(17)
_cell_length_c 7.804(2)
_cell_measurement_reflns_used 25
_cell_measurement_temperature 293(2)
_cell_measurement_theta_max 18
_cell_measurement_theta_min 12
_cell_volume 772.0(4)
_computing_cell_refinement SMART
_computing_data_collection 'SMART (Bruker, 1999)'
_computing_data_reduction 'SAINT (Bruker, 1999)'
_computing_molecular_graphics 'ORTEX (P.McArdle, 1995)'
_computing_publication_material SHELXL97
_computing_structure_refinement 'SHELXL97 (Sheldrick, 1997)'
_computing_structure_solution 'SHELXS97 (Sheldrick, 1997)'
_diffrn_ambient_temperature 293(2)
_diffrn_detector_area_resol_mean 0
_diffrn_measured_fraction_theta_full 1.000
_diffrn_measured_fraction_theta_max 1.000
_diffrn_measurement_device_type 'Bruker SMART CCD'
_diffrn_measurement_method \w
_diffrn_radiation_monochromator graphite
_diffrn_radiation_source 'fine-focus sealed tube'
_diffrn_radiation_type MoK\a
_diffrn_radiation_wavelength 0.71069
_diffrn_reflns_av_R_equivalents 0.0271
_diffrn_reflns_av_sigmaI/netI 0.0307
_diffrn_reflns_limit_h_max 22
_diffrn_reflns_limit_h_min -21
_diffrn_reflns_limit_k_max 7
_diffrn_reflns_limit_k_min -7
_diffrn_reflns_limit_l_max 9
_diffrn_reflns_limit_l_min -6
_diffrn_reflns_number 4597
_diffrn_reflns_theta_full 27.00
_diffrn_reflns_theta_max 27.00
_diffrn_reflns_theta_min 1.17
_diffrn_standards_decay_% 0
_diffrn_standards_interval_count 0
_diffrn_standards_interval_time 0
_diffrn_standards_number 0
_exptl_absorpt_coefficient_mu 0.079
_exptl_absorpt_correction_T_max 0.991
_exptl_absorpt_correction_T_min 0.977
_exptl_absorpt_correction_type multi-scan
_exptl_absorpt_process_details '(SADABS; Sheldrick, 1996)'
_exptl_crystal_colour Colourless
_exptl_crystal_density_diffrn 1.249
_exptl_crystal_density_method 'not measured'
_exptl_crystal_description Block
_exptl_crystal_F_000 308
_exptl_crystal_size_max 0.29
_exptl_crystal_size_mid 0.20
_exptl_crystal_size_min 0.11
_refine_diff_density_max 0.202
_refine_diff_density_min -0.159
_refine_ls_extinction_coef 0.036(8)
_refine_ls_extinction_expression Fc^*^=kFc[1+0.001xFc^2^\l^3^/sin(2\q)]^-1/4^
_refine_ls_extinction_method SHELXL97
_refine_ls_goodness_of_fit_ref 1.075
_refine_ls_hydrogen_treatment refall
_refine_ls_matrix_type full
_refine_ls_number_parameters 137
_refine_ls_number_reflns 1686
_refine_ls_number_restraints 0
_refine_ls_restrained_S_all 1.075
_refine_ls_R_factor_all 0.0722
_refine_ls_R_factor_gt 0.0423
_refine_ls_shift/su_max 0.000
_refine_ls_shift/su_mean 0.000
_refine_ls_structure_factor_coef Fsqd
_refine_ls_weighting_details 'calc w = 1/[\s^2^(Fo^2^)+(0.0795P)^2^] where P = (Fo^2^+2Fc^2^)/3'
_refine_ls_weighting_scheme calc
_refine_ls_wR_factor_gt 0.1050
_refine_ls_wR_factor_ref 0.1376
_reflns_number_gt 1103
_reflns_number_total 1686
_reflns_threshold_expression I>2\s(I)
_cod_data_source_file lh6174.cif
_cod_data_source_block I
_cod_depositor_comments
;
The following automatic conversions were performed:
'_symmetry_cell_setting' value 'Monoclinic' changed to 'monoclinic'
according to '/home/saulius/struct/CIF-dictionaries/cif_core.dic'
dictionary named 'cif_core.dic' version 2.4.1 from 2010-06-29.

Automatic conversion script
Id: cif_fix_enum 1527 2010-12-29 10:47:43Z saulius 

The following automatic conversions were performed:

'_symmetry_cell_setting' value 'Monoclinic' changed to 'monoclinic'
according to /home/saulius/struct/CIF-dictionaries/cif_core.dic
dictionary named 'cif_core.dic' version 2.4.1 from 2010-06-29.

Automatic conversion script
Id: cif_fix_values 1715 2011-07-08 13:25:40Z adriana 
;
_cod_original_sg_symbol_H-M 'P 21/c'
_cod_database_code 2203452
_cod_database_fobs_code 2203452

loop_
_symmetry_equiv_pos_as_xyz
'x, y, z'
'-x, y+1/2, -z+1/2'
'-x, -y, -z'
'x, -y-1/2, z-1/2'

loop_
_atom_site_label
_atom_site_fract_x
_atom_site_fract_y
_atom_site_fract_z
_atom_site_U_iso_or_equiv
_atom_site_adp_type
_atom_site_calc_flag
_atom_site_occupancy
_atom_site_type_symbol
O1 0.15317(6) 0.52117(19) 0.45459(15) 0.0542(4) Uani d 1 O
C1 0.32718(10) 0.2824(3) 0.4004(2) 0.0512(5) Uani d 1 C
C2 0.40159(11) 0.3457(4) 0.3829(3) 0.0610(5) Uani d 1 C
C3 0.41559(11) 0.5513(4) 0.3006(3) 0.0635(6) Uani d 1 C
C4 0.35553(12) 0.6941(4) 0.2351(3) 0.0615(5) Uani d 1 C
C5 0.28103(10) 0.6309(3) 0.2523(2) 0.0518(5) Uani d 1 C
C6 0.26590(9) 0.4230(3) 0.33467(19) 0.0420(4) Uani d 1 C
C7 0.18515(10) 0.3501(3) 0.3512(2) 0.0480(5) Uani d 1 C
C8 0.07671(8) 0.5013(3) 0.47372(19) 0.0398(4) Uani d 1 C
C9 0.04747(9) 0.6786(3) 0.5669(2) 0.0458(4) Uani d 1 C
C10 0.02890(9) 0.3217(3) 0.4058(2) 0.0448(4) Uani d 1 C
H1 0.3187(10) 0.136(3) 0.459(2) 0.067(5) Uiso d 1 H
H2 0.4444(13) 0.237(4) 0.430(3) 0.083(6) Uiso d 1 H
H3 0.4687(13) 0.594(4) 0.289(3) 0.088(6) Uiso d 1 H
H4 0.3632(12) 0.843(4) 0.175(3) 0.077(6) Uiso d 1 H
H5 0.2388(10) 0.733(3) 0.201(2) 0.062(5) Uiso d 1 H
H7A 0.1543(11) 0.347(3) 0.234(3) 0.071(6) Uiso d 1 H
H7B 0.1856(10) 0.187(3) 0.407(2) 0.061(5) Uiso d 1 H
H9 0.0825(10) 0.808(3) 0.616(2) 0.061(5) Uiso d 1 H
H10 0.0476(10) 0.194(3) 0.339(2) 0.054(5) Uiso d 1 H

loop_
_atom_site_aniso_label
_atom_site_aniso_U_11
_atom_site_aniso_U_22
_atom_site_aniso_U_33
_atom_site_aniso_U_12
_atom_site_aniso_U_13
_atom_site_aniso_U_23
O1 0.0368(7) 0.0655(8) 0.0625(8) -0.0063(5) 0.0154(5) -0.0223(6)
C1 0.0495(11) 0.0549(10) 0.0512(10) 0.0076(8) 0.0142(8) 0.0038(8)
C2 0.0421(10) 0.0795(14) 0.0621(12) 0.0119(9) 0.0092(8) -0.0041(10)
C3 0.0446(11) 0.0860(14) 0.0632(12) -0.0123(10) 0.0193(9) -0.0150(10)
C4 0.0681(13) 0.0592(11) 0.0607(12) -0.0141(10) 0.0215(10) -0.0034(9)
C5 0.0523(11) 0.0511(10) 0.0524(10) 0.0032(8) 0.0088(8) 0.0026(8)
C6 0.0387(9) 0.0484(8) 0.0404(8) 0.0026(7) 0.0111(6) -0.0049(7)
C7 0.0420(9) 0.0501(10) 0.0537(11) 0.0014(7) 0.0133(8) -0.0076(8)
C8 0.0335(8) 0.0479(8) 0.0386(8) -0.0015(6) 0.0066(6) -0.0020(6)
C9 0.0391(9) 0.0463(9) 0.0526(10) -0.0071(7) 0.0087(7) -0.0127(7)
C10 0.0429(9) 0.0447(9) 0.0481(10) -0.0018(7) 0.0109(7) -0.0097(7)

loop_
_atom_type_symbol
_atom_type_description
_atom_type_scat_dispersion_real
_atom_type_scat_dispersion_imag
_atom_type_scat_source
C C 0.0033 0.0016 'International Tables Vol C Tables 4.2.6.8 and 6.1.1.4'
H H 0.0000 0.0000 'International Tables Vol C Tables 4.2.6.8 and 6.1.1.4'
O O 0.0106 0.0060 'International Tables Vol C Tables 4.2.6.8 and 6.1.1.4'

loop_
_geom_angle_atom_site_label_1
_geom_angle_atom_site_label_2
_geom_angle_atom_site_label_3
_geom_angle_site_symmetry_1
_geom_angle_site_symmetry_3
_geom_angle
_geom_angle_publ_flag
C8 O1 C7 . . 117.98(12) n
C2 C1 C6 . . 120.90(18) n
C2 C1 H1 . . 118.5(11) n
C6 C1 H1 . . 120.6(11) n
C3 C2 C1 . . 119.98(18) n
C3 C2 H2 . . 121.7(13) n
C1 C2 H2 . . 118.3(13) n
C2 C3 C4 . . 120.04(17) n
C2 C3 H3 . . 119.1(13) n
C4 C3 H3 . . 120.9(13) n
C3 C4 C5 . . 120.07(19) n
C3 C4 H4 . . 122.5(12) n
C5 C4 H4 . . 117.4(12) n
C4 C5 C6 . . 120.59(17) n
C4 C5 H5 . . 118.7(11) n
C6 C5 H5 . . 120.6(11) n
C1 C6 C5 . . 118.42(15) n
C1 C6 C7 . . 120.49(16) n
C5 C6 C7 . . 121.09(15) n
O1 C7 C6 . . 107.98(13) n
O1 C7 H7A . . 108.8(11) n
C6 C7 H7A . . 109.3(11) n
O1 C7 H7B . . 110.7(10) n
C6 C7 H7B . . 109.4(10) n
H7A C7 H7B . . 110.5(15) n
O1 C8 C9 . . 115.71(13) n
O1 C8 C10 . . 124.86(14) n
C9 C8 C10 . . 119.42(14) n
C8 C9 C10 . 3_566 121.02(14) n
C8 C9 H9 . . 118.9(10) n
C10 C9 H9 3_566 . 120.1(10) n
C8 C10 C9 . 3_566 119.55(14) n
C8 C10 H10 . . 121.6(10) n
C9 C10 H10 3_566 . 118.8(10) n

loop_
_geom_bond_atom_site_label_1
_geom_bond_atom_site_label_2
_geom_bond_site_symmetry_2
_geom_bond_distance
_geom_bond_publ_flag
O1 C8 . 1.3756(18) y
O1 C7 . 1.4253(19) y
C1 C2 . 1.380(2) y
C1 C6 . 1.383(2) y
C1 H1 . 0.971(18) n
C2 C3 . 1.371(3) y
C2 H2 . 1.01(2) n
C3 C4 . 1.374(3) y
C3 H3 . 0.98(2) n
C4 C5 . 1.380(3) y
C4 H4 . 0.99(2) n
C5 C6 . 1.388(2) y
C5 H5 . 0.983(19) n
C6 C7 . 1.499(2) y
C7 H7A . 1.00(2) n
C7 H7B . 1.023(18) n
C8 C9 . 1.381(2) y
C8 C10 . 1.382(2) y
C9 C10 3_566 1.386(2) y
C9 H9 . 1.000(18) n
C10 C9 3_566 1.386(2) n
C10 H10 . 0.974(17) n
